data_4513389
loop_
_publ_author_name
'Chi, Yingnan'
'Xu, Wenting'
'Yang, Yan'
'Yang, Zhichao'
'Lv, Hongjin'
'Yang, Song'
'Lin, Zhengguo'
'Li, Jikun'
'Gu, Jingkai'
'Hill, Craig L.'
'Hu, Changwen'

_publ_section_title
;
 Three Candesartan Salts with Enhanced Oral Bioavailability
;
_journal_issue 8
_journal_name_full 'Crystal Growth &amp; Design'
_journal_page_first 3707
_journal_paper_doi 10.1021/acs.cgd.5b00297
_journal_volume 15
_journal_year 2015
_chemical_formula_moiety 'C27 H34 N8 O5'
_chemical_formula_sum 'C27 H34 N8 O5'
_chemical_formula_weight 550.62
_chemical_name_systematic
; 
 ? 
;
_space_group_IT_number 14
_symmetry_cell_setting monoclinic
_symmetry_space_group_name_Hall '-P 2ybc'
_symmetry_space_group_name_H-M 'P 1 21/c 1'
_atom_sites_solution_hydrogens geom
_atom_sites_solution_primary direct
_atom_sites_solution_secondary difmap
_audit_creation_method SHELXL-97
_cell_angle_alpha 90.00
_cell_angle_beta 106.714(2)
_cell_angle_gamma 90.00
_cell_formula_units_Z 4
_cell_length_a 10.8701(9)
_cell_length_b 14.2382(12)
_cell_length_c 18.8214(16)
_cell_measurement_reflns_used 1671
_cell_measurement_temperature 298(2)
_cell_measurement_theta_max 20.613
_cell_measurement_theta_min 2.26
_cell_volume 2789.9(4)
_computing_cell_refinement 'Bruker SMART'
_computing_data_collection 'Bruker SMART'
_computing_data_reduction 'Bruker SAINT'
_computing_molecular_graphics 'Bruker SHELXTL'
_computing_publication_material 'Bruker SHELXTL'
_computing_structure_refinement 'SHELXL-97 (Sheldrick, 1997)'
_computing_structure_solution 'SHELXS-97 (Sheldrick, 1990)'
_diffrn_ambient_temperature 298(2)
_diffrn_measured_fraction_theta_full 0.995
_diffrn_measured_fraction_theta_max 0.995
_diffrn_measurement_device_type 'CCD area detector'
_diffrn_measurement_method 'phi and omega scans'
_diffrn_radiation_monochromator graphite
_diffrn_radiation_source 'fine-focus sealed tube'
_diffrn_radiation_type MoK\a
_diffrn_radiation_wavelength 0.71073
_diffrn_reflns_av_R_equivalents 0.0731
_diffrn_reflns_av_sigmaI/netI 0.1053
_diffrn_reflns_limit_h_max 12
_diffrn_reflns_limit_h_min -12
_diffrn_reflns_limit_k_max 15
_diffrn_reflns_limit_k_min -16
_diffrn_reflns_limit_l_max 12
_diffrn_reflns_limit_l_min -22
_diffrn_reflns_number 13826
_diffrn_reflns_theta_full 25.00
_diffrn_reflns_theta_max 25.00
_diffrn_reflns_theta_min 2.26
_exptl_absorpt_coefficient_mu 0.093
_exptl_absorpt_correction_T_max 0.9861
_exptl_absorpt_correction_T_min 0.9752
_exptl_absorpt_correction_type multi-scan
_exptl_absorpt_process_details sadabs
_exptl_crystal_colour colorless
_exptl_crystal_density_diffrn 1.311
_exptl_crystal_density_method 'not measured'
_exptl_crystal_description block
_exptl_crystal_F_000 1168
_exptl_crystal_size_max 0.27
_exptl_crystal_size_mid 0.23
_exptl_crystal_size_min 0.15
_refine_diff_density_max 0.572
_refine_diff_density_min -0.350
_refine_diff_density_rms 0.053
_refine_ls_extinction_method none
_refine_ls_goodness_of_fit_ref 0.971
_refine_ls_hydrogen_treatment constr
_refine_ls_matrix_type full
_refine_ls_number_parameters 368
_refine_ls_number_reflns 4889
_refine_ls_number_restraints 0
_refine_ls_restrained_S_all 0.971
_refine_ls_R_factor_all 0.1577
_refine_ls_R_factor_gt 0.0645
_refine_ls_shift/su_max 0.000
_refine_ls_shift/su_mean 0.000
_refine_ls_structure_factor_coef Fsqd
_refine_ls_weighting_details 'calc w=1/[\s^2^(Fo^2^)+(0.0896P)^2^+0.6409P] where P=(Fo^2^+2Fc^2^)/3'
_refine_ls_weighting_scheme calc
_refine_ls_wR_factor_gt 0.1621
_refine_ls_wR_factor_ref 0.2043
_reflns_number_gt 2234
_reflns_number_total 4889
_reflns_threshold_expression >2sigma(I)
_cod_data_source_file cg5b00297_si_002.cif
_cod_data_source_block 140610b
_cod_depositor_comments
;
The following automatic conversions were performed:

'_symmetry_cell_setting' value 'Monoclinic' changed to 'monoclinic'
according to
/usr/data/users/saulius/crontab/automatic-downloads/rss-feeds/ACS/lib/dictionaries/cif_core.dic
dictionary named 'cif_core.dic' version 2.4.2 from 2011-04-26.

Automatic conversion script
Id: cif_fix_values 3271 2015-04-21 07:52:19Z andrius 

 Adding full bibliography for 4513388--4513390.cif.
;
_cod_original_sg_symbol_Hall -P2ybc
_cod_original_sg_symbol_H-M P2(1)/c
_cod_database_code 4513389

loop_
_symmetry_equiv_pos_as_xyz
'x, y, z'
'-x, y+1/2, -z+1/2'
'-x, -y, -z'
'x, -y-1/2, z-1/2'

loop_
_atom_site_label
_atom_site_type_symbol
_atom_site_fract_x
_atom_site_fract_y
_atom_site_fract_z
_atom_site_U_iso_or_equiv
_atom_site_adp_type
_atom_site_occupancy
_atom_site_symmetry_multiplicity
_atom_site_calc_flag
_atom_site_refinement_flags
_atom_site_disorder_assembly
_atom_site_disorder_group
N1 N 0.4109(3) 0.3822(2) 0.56786(17) 0.0402(8) Uani 1 1 d . . .
N2 N 0.4829(3) 0.5300(2) 0.59469(19) 0.0471(9) Uani 1 1 d . . .
N3 N 0.0970(3) 0.3413(2) 0.8816(2) 0.0583(10) Uani 1 1 d . . .
N4 N 0.2031(4) 0.3932(2) 0.9090(2) 0.0598(10) Uani 1 1 d . . .
N5 N 0.2995(3) 0.3554(2) 0.89010(19) 0.0547(9) Uani 1 1 d . . .
N6 N 0.2574(3) 0.2773(2) 0.84946(19) 0.0491(9) Uani 1 1 d . . .
N7 N 0.5201(3) 0.6991(2) 0.6861(2) 0.0601(10) Uani 1 1 d . . .
H7A H 0.6022 0.7116 0.6906 0.090 Uiso 1 1 calc R . .
H7B H 0.4960 0.6485 0.6577 0.090 Uiso 1 1 calc R . .
H7C H 0.5104 0.6884 0.7308 0.090 Uiso 1 1 calc R . .
N8 N 0.4736(4) 0.9743(2) 0.5963(2) 0.0720(12) Uani 1 1 d . . .
H8A H 0.5405 0.9379 0.5970 0.108 Uiso 1 1 calc R . .
H8B H 0.4966 1.0344 0.5965 0.108 Uiso 1 1 calc R . .
H8C H 0.4098 0.9625 0.5555 0.108 Uiso 1 1 calc R . .
O3 O 0.2694(3) 0.50152(19) 0.52081(16) 0.0593(8) Uani 1 1 d . . .
O1 O 0.5525(3) 0.1561(2) 0.6896(2) 0.0793(11) Uani 1 1 d . . .
O2 O 0.5582(3) 0.1578(2) 0.5739(2) 0.0786(10) Uani 1 1 d . . .
O1W O 0.2584(4) 0.9311(3) 0.4810(2) 0.1063(13) Uani 1 1 d . . .
H1WA H 0.3140 0.9036 0.4645 0.128 Uiso 1 1 d R . .
H1WB H 0.2414 0.9840 0.4594 0.128 Uiso 1 1 d R . .
O2W O 0.8546(7) 0.3612(7) 0.9122(5) 0.177(4) Uani 0.642(6) 1 d P A 1
H2WA H 0.9341 0.3630 0.9154 0.212 Uiso 0.642(6) 1 d PR A 1
H2WB H 0.8430 0.3863 0.9508 0.212 Uiso 0.642(6) 1 d PR A 1
O2W' O 0.9241(12) 0.4370(13) 0.9486(9) 0.177(4) Uani 0.358(6) 1 d P A 2
H2W' H 0.9694 0.3863 0.9337 0.212 Uiso 0.358(6) 1 d PR A 2
H2W H 0.8660 0.4117 0.9736 0.212 Uiso 0.358(6) 1 d PR A 2
C1 C 0.3872(4) 0.4753(3) 0.5607(2) 0.0452(10) Uani 1 1 d . . .
C2 C 0.5795(4) 0.4670(3) 0.6279(2) 0.0431(10) Uani 1 1 d . . .
C3 C 0.5372(4) 0.3740(3) 0.6132(2) 0.0407(9) Uani 1 1 d . . .
C4 C 0.6140(4) 0.2976(3) 0.6441(2) 0.0466(10) Uani 1 1 d . . .
C5 C 0.7360(4) 0.3188(3) 0.6901(3) 0.0614(12) Uani 1 1 d . . .
H5A H 0.7902 0.2699 0.7123 0.074 Uiso 1 1 calc R . .
C6 C 0.7789(4) 0.4098(3) 0.7038(3) 0.0659(13) Uani 1 1 d . . .
H6 H 0.8614 0.4206 0.7346 0.079 Uiso 1 1 calc R . .
C7 C 0.7032(4) 0.4849(3) 0.6730(3) 0.0581(12) Uani 1 1 d . . .
H7 H 0.7337 0.5461 0.6819 0.070 Uiso 1 1 calc R . .
C8 C 0.5704(4) 0.1961(3) 0.6347(3) 0.0559(12) Uani 1 1 d . . .
C9 C 0.2475(4) 0.6015(3) 0.5104(3) 0.0632(13) Uani 1 1 d . . .
H9A H 0.3043 0.6279 0.4842 0.076 Uiso 1 1 calc R . .
H9B H 0.2637 0.6327 0.5580 0.076 Uiso 1 1 calc R . .
C10 C 0.1111(5) 0.6143(4) 0.4662(3) 0.0883(17) Uani 1 1 d . . .
H10A H 0.0947 0.5792 0.4209 0.132 Uiso 1 1 calc R . .
H10B H 0.0948 0.6797 0.4549 0.132 Uiso 1 1 calc R . .
H10C H 0.0558 0.5923 0.4943 0.132 Uiso 1 1 calc R . .
C11 C 0.3178(4) 0.3081(3) 0.5380(2) 0.0470(10) Uani 1 1 d . . .
H11A H 0.3613 0.2565 0.5218 0.056 Uiso 1 1 calc R . .
H11B H 0.2534 0.3321 0.4948 0.056 Uiso 1 1 calc R . .
C12 C 0.2510(3) 0.2710(3) 0.5928(2) 0.0404(9) Uani 1 1 d . . .
C13 C 0.2010(4) 0.3309(2) 0.6351(2) 0.0421(10) Uani 1 1 d . . .
H13 H 0.2123 0.3954 0.6319 0.051 Uiso 1 1 calc R . .
C14 C 0.1346(3) 0.2970(2) 0.6821(2) 0.0417(10) Uani 1 1 d . . .
H14 H 0.1005 0.3390 0.7092 0.050 Uiso 1 1 calc R . .
C15 C 0.1178(3) 0.2011(3) 0.6896(2) 0.0387(9) Uani 1 1 d . . .
C16 C 0.1683(4) 0.1413(3) 0.6472(2) 0.0506(11) Uani 1 1 d . . .
H16 H 0.1583 0.0768 0.6508 0.061 Uiso 1 1 calc R . .
C17 C 0.2337(4) 0.1759(3) 0.5993(2) 0.0519(11) Uani 1 1 d . . .
H17 H 0.2664 0.1342 0.5712 0.062 Uiso 1 1 calc R . .
C18 C 0.0386(4) 0.1635(3) 0.7364(2) 0.0413(10) Uani 1 1 d . . .
C19 C 0.0450(4) 0.1968(3) 0.8069(2) 0.0432(10) Uani 1 1 d . . .
C20 C -0.0366(4) 0.1592(3) 0.8449(3) 0.0589(12) Uani 1 1 d . . .
H20 H -0.0329 0.1812 0.8920 0.071 Uiso 1 1 calc R . .
C21 C -0.1223(5) 0.0898(3) 0.8130(3) 0.0718(15) Uani 1 1 d . . .
H21 H -0.1770 0.0660 0.8385 0.086 Uiso 1 1 calc R . .
C22 C -0.1286(4) 0.0551(3) 0.7444(3) 0.0612(13) Uani 1 1 d . . .
H22 H -0.1868 0.0079 0.7233 0.073 Uiso 1 1 calc R . .
C23 C -0.0475(4) 0.0912(3) 0.7069(3) 0.0541(11) Uani 1 1 d . . .
H23 H -0.0502 0.0666 0.6607 0.065 Uiso 1 1 calc R . .
C24 C 0.1337(4) 0.2716(3) 0.8454(2) 0.0450(10) Uani 1 1 d . . .
C25 C 0.4402(4) 0.7800(3) 0.6517(3) 0.0601(12) Uani 1 1 d . . .
H25A H 0.3507 0.7670 0.6473 0.072 Uiso 1 1 calc R . .
H25B H 0.4483 0.7906 0.6023 0.072 Uiso 1 1 calc R . .
C26 C 0.4830(5) 0.8662(3) 0.6987(3) 0.0647(13) Uani 1 1 d . . .
H26A H 0.4588 0.8592 0.7442 0.078 Uiso 1 1 calc R . .
H26B H 0.5760 0.8698 0.7121 0.078 Uiso 1 1 calc R . .
C27 C 0.4297(5) 0.9546(3) 0.6632(3) 0.0786(16) Uani 1 1 d . . .
H27A H 0.4562 1.0056 0.6984 0.094 Uiso 1 1 calc R . .
H27B H 0.3366 0.9513 0.6486 0.094 Uiso 1 1 calc R . .

loop_
_atom_site_aniso_label
_atom_site_aniso_U_11
_atom_site_aniso_U_22
_atom_site_aniso_U_33
_atom_site_aniso_U_23
_atom_site_aniso_U_13
_atom_site_aniso_U_12
N1 0.043(2) 0.0389(18) 0.039(2) -0.0014(15) 0.0132(16) -0.0026(15)
N2 0.047(2) 0.0391(18) 0.055(2) 0.0023(17) 0.0151(18) 0.0004(17)
N3 0.057(2) 0.059(2) 0.066(3) -0.007(2) 0.028(2) -0.0065(19)
N4 0.062(3) 0.064(2) 0.059(3) -0.009(2) 0.026(2) -0.007(2)
N5 0.051(2) 0.062(2) 0.051(2) 0.0018(19) 0.0142(19) -0.0065(19)
N6 0.040(2) 0.056(2) 0.047(2) -0.0006(18) 0.0069(17) -0.0037(17)
N7 0.059(2) 0.043(2) 0.082(3) -0.0042(19) 0.027(2) 0.0000(18)
N8 0.069(3) 0.043(2) 0.107(4) 0.012(2) 0.030(2) 0.0061(19)
O3 0.0535(19) 0.0525(18) 0.066(2) 0.0115(15) 0.0077(16) 0.0080(15)
O1 0.096(3) 0.0532(19) 0.101(3) 0.004(2) 0.048(2) -0.0076(18)
O2 0.102(3) 0.0522(19) 0.085(3) -0.0168(19) 0.031(2) -0.0035(18)
O1W 0.099(3) 0.131(3) 0.095(3) 0.016(2) 0.038(2) 0.014(2)
O2W 0.076(5) 0.296(11) 0.167(7) -0.111(6) 0.050(5) 0.007(5)
O2W' 0.076(5) 0.296(11) 0.167(7) -0.111(6) 0.050(5) 0.007(5)
C1 0.048(3) 0.044(2) 0.046(3) 0.008(2) 0.018(2) 0.005(2)
C2 0.043(2) 0.038(2) 0.054(3) 0.001(2) 0.022(2) -0.0037(19)
C3 0.039(2) 0.041(2) 0.045(2) 0.0000(19) 0.015(2) 0.0016(18)
C4 0.049(3) 0.039(2) 0.056(3) 0.001(2) 0.022(2) 0.003(2)
C5 0.047(3) 0.054(3) 0.080(3) 0.004(2) 0.013(3) 0.006(2)
C6 0.040(3) 0.059(3) 0.092(4) 0.001(3) 0.009(3) -0.001(2)
C7 0.050(3) 0.048(3) 0.077(3) -0.010(2) 0.020(3) -0.012(2)
C8 0.052(3) 0.039(2) 0.078(4) 0.002(3) 0.020(3) 0.010(2)
C9 0.065(3) 0.061(3) 0.063(3) 0.020(2) 0.018(3) 0.017(2)
C10 0.081(4) 0.094(4) 0.078(4) 0.005(3) 0.003(3) 0.034(3)
C11 0.044(2) 0.047(2) 0.046(3) -0.009(2) 0.007(2) -0.0050(19)
C12 0.038(2) 0.042(2) 0.038(2) -0.0033(19) 0.0073(19) -0.0016(18)
C13 0.049(2) 0.035(2) 0.042(2) 0.0002(19) 0.012(2) 0.0011(18)
C14 0.044(2) 0.038(2) 0.045(3) 0.0014(19) 0.015(2) 0.0052(18)
C15 0.036(2) 0.039(2) 0.039(2) 0.0001(19) 0.0092(18) -0.0017(17)
C16 0.060(3) 0.034(2) 0.060(3) -0.001(2) 0.020(2) -0.003(2)
C17 0.062(3) 0.038(2) 0.062(3) -0.011(2) 0.027(2) -0.006(2)
C18 0.037(2) 0.041(2) 0.045(3) 0.005(2) 0.0109(19) 0.0025(18)
C19 0.039(2) 0.040(2) 0.050(3) 0.006(2) 0.013(2) 0.0005(18)
C20 0.064(3) 0.059(3) 0.060(3) 0.006(2) 0.028(3) -0.009(2)
C21 0.071(4) 0.064(3) 0.091(4) 0.014(3) 0.040(3) -0.011(3)
C22 0.055(3) 0.051(3) 0.078(4) -0.003(3) 0.020(3) -0.013(2)
C23 0.045(3) 0.051(2) 0.067(3) -0.001(2) 0.017(2) -0.006(2)
C24 0.046(3) 0.051(2) 0.042(3) 0.007(2) 0.019(2) 0.003(2)
C25 0.057(3) 0.042(2) 0.081(3) 0.003(2) 0.020(3) 0.002(2)
C26 0.080(3) 0.047(3) 0.076(4) -0.005(2) 0.037(3) -0.003(2)
C27 0.094(4) 0.045(3) 0.115(5) -0.001(3) 0.059(4) 0.003(3)

loop_
_atom_type_symbol
_atom_type_description
_atom_type_scat_dispersion_real
_atom_type_scat_dispersion_imag
_atom_type_scat_source
C C 0.0033 0.0016 'International Tables Vol C Tables 4.2.6.8 and 6.1.1.4'
H H 0.0000 0.0000 'International Tables Vol C Tables 4.2.6.8 and 6.1.1.4'
N N 0.0061 0.0033 'International Tables Vol C Tables 4.2.6.8 and 6.1.1.4'
O O 0.0106 0.0060 'International Tables Vol C Tables 4.2.6.8 and 6.1.1.4'

loop_
_geom_angle_atom_site_label_1
_geom_angle_atom_site_label_2
_geom_angle_atom_site_label_3
_geom_angle
C1 N1 C3 105.6(3)
C1 N1 C11 125.5(3)
C3 N1 C11 128.8(3)
C1 N2 C2 103.2(3)
C24 N3 N4 104.9(3)
N5 N4 N3 109.5(3)
N4 N5 N6 108.9(3)
C24 N6 N5 104.7(3)
C25 N7 H7A 109.5
C25 N7 H7B 109.5
H7A N7 H7B 109.5
C25 N7 H7C 109.5
H7A N7 H7C 109.5
H7B N7 H7C 109.5
C27 N8 H8A 109.5
C27 N8 H8B 109.5
H8A N8 H8B 109.5
C27 N8 H8C 109.5
H8A N8 H8C 109.5
H8B N8 H8C 109.5
C1 O3 C9 116.3(3)
H1WA O1W H1WB 108.4
H2WA O2W H2WB 108.9
H2WA O2W H2W' 21.0
H2WB O2W H2W' 89.0
H2WA O2W H2W 94.8
H2WB O2W H2W 15.2
H2W' O2W H2W 74.4
H2WA O2W' H2WB 70.4
H2WA O2W' H2W' 24.6
H2WB O2W' H2W' 90.1
H2WA O2W' H2W 95.3
H2WB O2W' H2W 29.1
H2W' O2W' H2W 109.0
N2 C1 O3 127.3(4)
N2 C1 N1 115.7(4)
O3 C1 N1 117.0(4)
N2 C2 C7 129.1(4)
N2 C2 C3 111.0(3)
C7 C2 C3 119.9(4)
C4 C3 N1 133.3(4)
C4 C3 C2 122.1(4)
N1 C3 C2 104.5(3)
C5 C4 C3 116.0(4)
C5 C4 C8 119.3(4)
C3 C4 C8 124.5(4)
C6 C5 C4 122.2(4)
C6 C5 H5A 118.9
C4 C5 H5A 118.9
C7 C6 C5 121.7(4)
C7 C6 H6 119.2
C5 C6 H6 119.2
C6 C7 C2 118.1(4)
C6 C7 H7 120.9
C2 C7 H7 120.9
O2 C8 O1 124.4(4)
O2 C8 C4 118.3(4)
O1 C8 C4 117.2(4)
O3 C9 C10 107.2(4)
O3 C9 H9A 110.3
C10 C9 H9A 110.3
O3 C9 H9B 110.3
C10 C9 H9B 110.3
H9A C9 H9B 108.5
C9 C10 H10A 109.5
C9 C10 H10B 109.5
H10A C10 H10B 109.5
C9 C10 H10C 109.5
H10A C10 H10C 109.5
H10B C10 H10C 109.5
N1 C11 C12 114.0(3)
N1 C11 H11A 108.8
C12 C11 H11A 108.8
N1 C11 H11B 108.8
C12 C11 H11B 108.8
H11A C11 H11B 107.7
C17 C12 C13 118.0(3)
C17 C12 C11 120.5(3)
C13 C12 C11 121.4(3)
C14 C13 C12 121.2(3)
C14 C13 H13 119.4
C12 C13 H13 119.4
C13 C14 C15 121.2(3)
C13 C14 H14 119.4
C15 C14 H14 119.4
C16 C15 C14 117.4(3)
C16 C15 C18 120.7(3)
C14 C15 C18 121.8(3)
C15 C16 C17 121.3(4)
C15 C16 H16 119.4
C17 C16 H16 119.4
C12 C17 C16 120.9(4)
C12 C17 H17 119.5
C16 C17 H17 119.5
C19 C18 C23 118.3(4)
C19 C18 C15 124.0(3)
C23 C18 C15 117.7(4)
C18 C19 C20 119.5(4)
C18 C19 C24 124.0(3)
C20 C19 C24 116.5(4)
C21 C20 C19 120.2(4)
C21 C20 H20 119.9
C19 C20 H20 119.9
C22 C21 C20 121.2(4)
C22 C21 H21 119.4
C20 C21 H21 119.4
C21 C22 C23 118.9(4)
C21 C22 H22 120.5
C23 C22 H22 120.5
C22 C23 C18 121.8(4)
C22 C23 H23 119.1
C18 C23 H23 119.1
N3 C24 N6 112.0(4)
N3 C24 C19 122.6(4)
N6 C24 C19 125.4(4)
N7 C25 C26 109.6(4)
N7 C25 H25A 109.8
C26 C25 H25A 109.8
N7 C25 H25B 109.8
C26 C25 H25B 109.8
H25A C25 H25B 108.2
C27 C26 C25 114.7(4)
C27 C26 H26A 108.6
C25 C26 H26A 108.6
C27 C26 H26B 108.6
C25 C26 H26B 108.6
H26A C26 H26B 107.6
C26 C27 N8 111.5(4)
C26 C27 H27A 109.3
N8 C27 H27A 109.3
C26 C27 H27B 109.3
N8 C27 H27B 109.3
H27A C27 H27B 108.0

loop_
_geom_bond_atom_site_label_1
_geom_bond_atom_site_label_2
_geom_bond_distance
N1 C1 1.351(5)
N1 C3 1.397(5)
N1 C11 1.458(4)
N2 C1 1.310(5)
N2 C2 1.386(5)
N3 C24 1.328(5)
N3 N4 1.342(5)
N4 N5 1.315(4)
N5 N6 1.353(4)
N6 C24 1.328(5)
N7 C25 1.475(5)
N7 H7A 0.8900
N7 H7B 0.8900
N7 H7C 0.8900
N8 C27 1.496(5)
N8 H8A 0.8900
N8 H8B 0.8900
N8 H8C 0.8900
O3 C1 1.338(4)
O3 C9 1.447(5)
O1 C8 1.244(5)
O2 C8 1.240(5)
O1W H1WA 0.8500
O1W H1WB 0.8499
O2W H2WA 0.8500
O2W H2WB 0.8501
O2W H2W' 1.2486
O2W H2W 1.3354
O2W' H2WA 1.2454
O2W' H2WB 1.1492
O2W' H2W' 0.9599
O2W' H2W 0.9600
C2 C7 1.392(5)
C2 C3 1.403(5)
C3 C4 1.394(5)
C4 C5 1.392(6)
C4 C8 1.515(6)
C5 C6 1.375(6)
C5 H5A 0.9300
C6 C7 1.373(6)
C6 H6 0.9300
C7 H7 0.9300
C9 C10 1.488(6)
C9 H9A 0.9700
C9 H9B 0.9700
C10 H10A 0.9600
C10 H10B 0.9600
C10 H10C 0.9600
C11 C12 1.515(5)
C11 H11A 0.9700
C11 H11B 0.9700
C12 C17 1.378(5)
C12 C13 1.381(5)
C13 C14 1.379(5)
C13 H13 0.9300
C14 C15 1.389(5)
C14 H14 0.9300
C15 C16 1.385(5)
C15 C18 1.496(5)
C16 C17 1.388(5)
C16 H16 0.9300
C17 H17 0.9300
C18 C19 1.393(5)
C18 C23 1.395(5)
C19 C20 1.397(5)
C19 C24 1.479(6)
C20 C21 1.372(6)
C20 H20 0.9300
C21 C22 1.365(6)
C21 H21 0.9300
C22 C23 1.377(5)
C22 H22 0.9300
C23 H23 0.9300
C25 C26 1.506(6)
C25 H25A 0.9700
C25 H25B 0.9700
C26 C27 1.465(6)
C26 H26A 0.9700
C26 H26B 0.9700
C27 H27A 0.9700
C27 H27B 0.9700

loop_
_geom_torsion_atom_site_label_1
_geom_torsion_atom_site_label_2
_geom_torsion_atom_site_label_3
_geom_torsion_atom_site_label_4
_geom_torsion
C24 N3 N4 N5 -0.3(4)
N3 N4 N5 N6 0.0(4)
N4 N5 N6 C24 0.2(4)
C2 N2 C1 O3 178.8(4)
C2 N2 C1 N1 -0.2(4)
C9 O3 C1 N2 4.1(6)
C9 O3 C1 N1 -176.9(3)
C3 N1 C1 N2 1.0(4)
C11 N1 C1 N2 176.9(3)
C3 N1 C1 O3 -178.1(3)
C11 N1 C1 O3 -2.2(5)
C1 N2 C2 C7 -178.6(4)
C1 N2 C2 C3 -0.7(4)
C1 N1 C3 C4 175.6(4)
C11 N1 C3 C4 -0.1(6)
C1 N1 C3 C2 -1.3(4)
C11 N1 C3 C2 -177.1(3)
N2 C2 C3 C4 -176.1(3)
C7 C2 C3 C4 2.0(6)
N2 C2 C3 N1 1.3(4)
C7 C2 C3 N1 179.4(3)
N1 C3 C4 C5 -177.1(4)
C2 C3 C4 C5 -0.6(6)
N1 C3 C4 C8 -1.1(7)
C2 C3 C4 C8 175.4(4)
C3 C4 C5 C6 -0.6(6)
C8 C4 C5 C6 -176.9(4)
C4 C5 C6 C7 0.4(7)
C5 C6 C7 C2 1.0(7)
N2 C2 C7 C6 175.5(4)
C3 C2 C7 C6 -2.2(6)
C5 C4 C8 O2 -110.3(5)
C3 C4 C8 O2 73.7(5)
C5 C4 C8 O1 67.8(5)
C3 C4 C8 O1 -108.1(5)
C1 O3 C9 C10 -179.0(4)
C1 N1 C11 C12 -94.6(4)
C3 N1 C11 C12 80.3(4)
N1 C11 C12 C17 -136.2(4)
N1 C11 C12 C13 46.6(5)
C17 C12 C13 C14 -0.6(6)
C11 C12 C13 C14 176.7(4)
C12 C13 C14 C15 1.3(6)
C13 C14 C15 C16 -1.1(6)
C13 C14 C15 C18 -175.8(4)
C14 C15 C16 C17 0.3(6)
C18 C15 C16 C17 175.1(4)
C13 C12 C17 C16 -0.2(6)
C11 C12 C17 C16 -177.5(4)
C15 C16 C17 C12 0.3(6)
C16 C15 C18 C19 141.1(4)
C14 C15 C18 C19 -44.3(5)
C16 C15 C18 C23 -39.5(5)
C14 C15 C18 C23 135.1(4)
C23 C18 C19 C20 -1.8(6)
C15 C18 C19 C20 177.6(4)
C23 C18 C19 C24 178.6(4)
C15 C18 C19 C24 -2.0(6)
C18 C19 C20 C21 0.1(6)
C24 C19 C20 C21 179.7(4)
C19 C20 C21 C22 1.0(7)
C20 C21 C22 C23 -0.3(7)
C21 C22 C23 C18 -1.5(7)
C19 C18 C23 C22 2.5(6)
C15 C18 C23 C22 -176.9(4)
N4 N3 C24 N6 0.4(5)
N4 N3 C24 C19 179.5(4)
N5 N6 C24 N3 -0.4(4)
N5 N6 C24 C19 -179.4(4)
C18 C19 C24 N3 136.0(4)
C20 C19 C24 N3 -43.7(6)
C18 C19 C24 N6 -45.1(6)
C20 C19 C24 N6 135.2(4)
N7 C25 C26 C27 167.9(4)
C25 C26 C27 N8 -63.7(5)
